data_4337823
loop_
_publ_author_name
'Patra, Sarat Chandra'
'Weyherm\"uller, Thomas'
'Ghosh, Prasanta'

_publ_section_title
;
 Ruthenium, Rhodium, Osmium, and Iridium Complexes of Osazones (Osazones =
 Bis-Arylhydrazones of Glyoxal): Radical versus Nonradical States.
;
_journal_issue 5
_journal_name_full 'Inorganic chemistry'
_journal_page_first 2427
_journal_page_last 2440
_journal_paper_doi 10.1021/ic4022432
_journal_volume 53
_journal_year 2014
_chemical_compound_source 'dichloromethane, hexane'
_chemical_formula_moiety 'C52 H44 Br2 N4 O2 Os P2'
_chemical_formula_sum 'C52 H44 Br2 N4 O2 Os P2'
_chemical_formula_weight 1168.87
_chemical_name_systematic
; 
 ? 
;
_space_group_IT_number 14
_symmetry_cell_setting monoclinic
_symmetry_Int_Tables_number 14
_symmetry_space_group_name_Hall '-P 2ybc'
_symmetry_space_group_name_H-M 'P 1 21/c 1'
_atom_sites_solution_hydrogens geom
_atom_sites_solution_primary direct
_atom_sites_solution_secondary difmap
_audit_block_code FNG-PG-508-100
_audit_creation_date 2012-12-06
_audit_creation_method SHELXL-97
_cell_angle_alpha 90.00
_cell_angle_beta 113.708(12)
_cell_angle_gamma 90.00
_cell_formula_units_Z 4
_cell_length_a 19.182(3)
_cell_length_b 16.0050(10)
_cell_length_c 17.914(3)
_cell_measurement_reflns_used 150804
_cell_measurement_temperature 100(2)
_cell_measurement_theta_max 33.0994
_cell_measurement_theta_min 2.6085
_cell_volume 5035.6(13)
_computing_cell_refinement 'DENZO (Bruker AXS, 2006)'
_computing_data_collection 'DATCOL (Bruker AXS, 2006)'
_computing_data_reduction 'DENZO (Bruker AXS, 2006)'
_computing_structure_refinement 'SHELXL-97 (Sheldrick, 1997)'
_computing_structure_solution 'SHELXS-97 (Sheldrick, 1990)'
_diffrn_ambient_temperature 100(2)
_diffrn_detector_area_resol_mean 18.02
_diffrn_measured_fraction_theta_full 0.999
_diffrn_measured_fraction_theta_max 0.999
_diffrn_measurement_device_type 'Bruker AXS Enraf-Nonius KappaCCD'
_diffrn_measurement_method 'CCD \f- and \w-scans'
_diffrn_radiation_monochromator graphite
_diffrn_radiation_source '0.2 x 2mm^2^ focus rotating anode'
_diffrn_radiation_type MoK\a
_diffrn_radiation_wavelength 0.71073
_diffrn_reflns_av_R_equivalents 0.0417
_diffrn_reflns_av_sigmaI/netI 0.0224
_diffrn_reflns_limit_h_max 26
_diffrn_reflns_limit_h_min -26
_diffrn_reflns_limit_k_max 22
_diffrn_reflns_limit_k_min -22
_diffrn_reflns_limit_l_max 25
_diffrn_reflns_limit_l_min -25
_diffrn_reflns_number 114783
_diffrn_reflns_theta_full 30.00
_diffrn_reflns_theta_max 30.00
_diffrn_reflns_theta_min 3.14
_exptl_absorpt_coefficient_mu 4.225
_exptl_absorpt_correction_T_max 0.63597
_exptl_absorpt_correction_T_min 0.41361
_exptl_absorpt_correction_type gaussian
_exptl_absorpt_process_details 'SADABS (Bruker AXS, 2008)'
_exptl_crystal_colour green
_exptl_crystal_density_diffrn 1.542
_exptl_crystal_density_method 'not measured'
_exptl_crystal_description prism
_exptl_crystal_F_000 2304
_exptl_crystal_size_max 0.21
_exptl_crystal_size_mid 0.17
_exptl_crystal_size_min 0.13
_platon_squeeze_details
;
Voids contain a hexane and a dichloromethane molecule  disordered on an inversion center
;
_refine_diff_density_max 1.885
_refine_diff_density_min -1.525
_refine_diff_density_rms 0.099
_refine_ls_extinction_method none
_refine_ls_goodness_of_fit_ref 1.131
_refine_ls_hydrogen_treatment constr
_refine_ls_matrix_type full
_refine_ls_number_parameters 563
_refine_ls_number_reflns 14676
_refine_ls_number_restraints 73
_refine_ls_restrained_S_all 1.135
_refine_ls_R_factor_all 0.0281
_refine_ls_R_factor_gt 0.0245
_refine_ls_shift/su_max 0.004
_refine_ls_shift/su_mean 0.000
_refine_ls_structure_factor_coef Fsqd
_refine_ls_weighting_details 'calc w=1/[\s^2^(Fo^2^)+(0.0233P)^2^+6.4592P] where P=(Fo^2^+2Fc^2^)/3'
_refine_ls_weighting_scheme calc
_refine_ls_wR_factor_gt 0.0571
_refine_ls_wR_factor_ref 0.0586
_reflns_number_gt 13611
_reflns_number_total 14676
_reflns_threshold_expression >2sigma(I)
_cod_data_source_file ic4022432_si_002.cif
_cod_data_source_block 6
_cod_depositor_comments
;
The following automatic conversions were performed:

'_symmetry_cell_setting' value 'Monoclinic' changed to 'monoclinic'
according to
/usr/data/users/saulius/crontab/automatic-downloads/current/ACS/lib/dictionaries/cif_core.dic
dictionary named 'cif_core.dic' version 2.4.2 from
2011-04-26.

'_exptl_absorpt_correction_type' value 'Gaussian'
changed to 'gaussian' according to
/usr/data/users/saulius/crontab/automatic-downloads/current/ACS/lib/dictionaries/cif_core.dic
dictionary named 'cif_core.dic' version 2.4.2 from 2011-04-26.

Automatic conversion script
Id: cif_fix_values 2281 2013-09-26 08:29:07Z andrius 
;
_cod_original_cell_volume 5035.6(12)
_cod_original_sg_symbol_H-M 'P 21/c'
_cod_database_code 4337823

loop_
_symmetry_equiv_pos_as_xyz
'x, y, z'
'-x, y+1/2, -z+1/2'
'-x, -y, -z'
'x, -y-1/2, z-1/2'

loop_
_atom_site_label
_atom_site_type_symbol
_atom_site_fract_x
_atom_site_fract_y
_atom_site_fract_z
_atom_site_U_iso_or_equiv
_atom_site_adp_type
_atom_site_occupancy
_atom_site_symmetry_multiplicity
_atom_site_calc_flag
_atom_site_refinement_flags
_atom_site_disorder_assembly
_atom_site_disorder_group
Os Os 0.303920(4) 0.872366(5) 0.278687(5) 0.00930(2) Uani 1 1 d . . .
Br1 Br 0.163096(12) 0.860775(13) 0.177643(13) 0.01483(4) Uani 1 1 d . . .
Br2 Br 0.357738(12) 0.805140(13) 0.181755(12) 0.01334(4) Uani 1 1 d . . .
N1 N 0.40680(10) 0.89203(11) 0.36905(11) 0.0122(3) Uani 1 1 d . . .
C2 C 0.40875(12) 0.92421(13) 0.43827(13) 0.0142(4) Uani 1 1 d . . .
H2 H 0.4548 0.9341 0.4844 0.017 Uiso 1 1 calc R . .
C3 C 0.33589(12) 0.94247(13) 0.43725(13) 0.0142(4) Uani 1 1 d . . .
H3 H 0.3288 0.9650 0.4828 0.017 Uiso 1 1 calc R . .
N4 N 0.27856(10) 0.92512(11) 0.36680(11) 0.0126(3) Uani 1 1 d . . .
N5 N 0.20377(10) 0.94148(12) 0.35279(12) 0.0150(3) Uani 1 1 d . A .
H5 H 0.1695 0.9228 0.3063 0.018 Uiso 1 1 calc R . .
C6 C 0.17558(13) 0.98301(14) 0.40173(14) 0.0164(4) Uani 1 1 d D . .
C7 C 0.08973(13) 0.9900(3) 0.36300(19) 0.0212(5) Uani 0.626(4) 1 d PGDU A 1
C8 C 0.04664(16) 0.9853(2) 0.27950(17) 0.0283(8) Uani 0.626(4) 1 d PGU A 1
H8 H 0.0710 0.9765 0.2433 0.034 Uiso 0.626(4) 1 calc PR A 1
C9 C -0.03207(16) 0.9937(3) 0.24898(16) 0.0363(10) Uani 0.626(4) 1 d PGU A 1
H9 H -0.0615 0.9905 0.1919 0.044 Uiso 0.626(4) 1 calc PR A 1
C10 C -0.06768(13) 1.0067(3) 0.3020(2) 0.0461(9) Uani 0.626(4) 1 d PGU A 1
H10 H -0.1215 1.0123 0.2811 0.055 Uiso 0.626(4) 1 calc PR A 1
C11 C -0.0246(2) 1.0113(3) 0.3855(2) 0.0592(18) Uani 0.626(4) 1 d PGU A 1
H11 H -0.0489 1.0202 0.4217 0.071 Uiso 0.626(4) 1 calc PR A 1
C12 C 0.05411(19) 1.0030(3) 0.41599(15) 0.0488(15) Uani 0.626(4) 1 d PGU A 1
H12 H 0.0836 1.0062 0.4731 0.059 Uiso 0.626(4) 1 calc PR A 1
C7' C 0.0915(2) 0.9912(4) 0.3678(3) 0.0212(5) Uani 0.374(4) 1 d PGDU A 2
C8' C 0.0436(3) 0.9416(3) 0.3041(3) 0.0283(8) Uani 0.374(4) 1 d PGU A 2
H8' H 0.0645 0.9005 0.2808 0.034 Uiso 0.374(4) 1 calc PR A 2
C9' C -0.0348(3) 0.9523(4) 0.2745(3) 0.0363(10) Uani 0.374(4) 1 d PGU A 2
H9' H -0.0676 0.9184 0.2309 0.044 Uiso 0.374(4) 1 calc PR A 2
C10' C -0.0654(2) 1.0125(5) 0.3085(4) 0.0461(9) Uani 0.374(4) 1 d PGU A 2
H10' H -0.1190 1.0197 0.2883 0.055 Uiso 0.374(4) 1 calc PR A 2
C11' C -0.0175(3) 1.0620(4) 0.3722(4) 0.0592(18) Uani 0.374(4) 1 d PGU A 2
H11' H -0.0384 1.1032 0.3955 0.071 Uiso 0.374(4) 1 calc PR A 2
C12' C 0.0609(3) 1.0514(4) 0.4019(3) 0.0488(15) Uani 0.374(4) 1 d PGU A 2
H12' H 0.0936 1.0853 0.4454 0.059 Uiso 0.374(4) 1 calc PR A 2
O13 O 0.21515(10) 1.01099(12) 0.46911(11) 0.0239(4) Uani 1 1 d . A .
N14 N 0.47203(10) 0.87458(11) 0.35777(11) 0.0139(3) Uani 1 1 d . . .
H14 H 0.4657 0.8657 0.3070 0.017 Uiso 1 1 calc R . .
C15 C 0.54546(12) 0.86902(13) 0.41440(14) 0.0147(4) Uani 1 1 d . . .
C16 C 0.60080(13) 0.83869(14) 0.37992(14) 0.0160(4) Uani 1 1 d . . .
C17 C 0.67750(13) 0.83886(15) 0.43278(16) 0.0196(4) Uani 1 1 d . . .
H17 H 0.6923 0.8574 0.4874 0.023 Uiso 1 1 calc R . .
C18 C 0.73252(13) 0.81201(15) 0.40613(17) 0.0235(5) Uani 1 1 d . . .
H18 H 0.7846 0.8114 0.4429 0.028 Uiso 1 1 calc R . .
C19 C 0.71189(14) 0.78607(14) 0.32628(17) 0.0227(5) Uani 1 1 d . . .
H19 H 0.7497 0.7688 0.3079 0.027 Uiso 1 1 calc R . .
C20 C 0.63571(15) 0.78556(15) 0.27338(17) 0.0227(5) Uani 1 1 d . . .
H20 H 0.6214 0.7679 0.2186 0.027 Uiso 1 1 calc R . .
C21 C 0.57992(14) 0.81075(15) 0.30002(15) 0.0202(4) Uani 1 1 d . . .
H21 H 0.5277 0.8089 0.2638 0.024 Uiso 1 1 calc R . .
O22 O 0.56508(10) 0.88719(12) 0.48655(11) 0.0237(4) Uani 1 1 d . . .
P30 P 0.29338(3) 0.73738(3) 0.33026(3) 0.01086(9) Uani 1 1 d . . .
C31 C 0.21620(12) 0.73208(13) 0.36557(13) 0.0128(4) Uani 1 1 d . . .
C32 C 0.22273(13) 0.76322(14) 0.44149(14) 0.0164(4) Uani 1 1 d . . .
H32 H 0.2694 0.7871 0.4778 0.020 Uiso 1 1 calc R . .
C33 C 0.16120(14) 0.75913(15) 0.46362(15) 0.0208(5) Uani 1 1 d . . .
H33 H 0.1668 0.7782 0.5159 0.025 Uiso 1 1 calc R . .
C34 C 0.09170(14) 0.72749(17) 0.41008(16) 0.0247(5) Uani 1 1 d . . .
H34 H 0.0499 0.7249 0.4257 0.030 Uiso 1 1 calc R . .
C35 C 0.08351(14) 0.69964(17) 0.33374(16) 0.0237(5) Uani 1 1 d . . .
H35 H 0.0356 0.6794 0.2964 0.028 Uiso 1 1 calc R . .
C36 C 0.14536(13) 0.70124(15) 0.31168(14) 0.0173(4) Uani 1 1 d . . .
H36 H 0.1395 0.6812 0.2596 0.021 Uiso 1 1 calc R . .
C41 C 0.38182(12) 0.70209(13) 0.41308(13) 0.0131(4) Uani 1 1 d . . .
C42 C 0.39221(13) 0.68221(15) 0.49282(14) 0.0189(4) Uani 1 1 d . . .
H42 H 0.3512 0.6881 0.5094 0.023 Uiso 1 1 calc R . .
C43 C 0.46305(15) 0.65368(17) 0.54810(15) 0.0245(5) Uani 1 1 d . . .
H43 H 0.4701 0.6412 0.6025 0.029 Uiso 1 1 calc R . .
C44 C 0.52298(15) 0.64334(17) 0.52467(16) 0.0248(5) Uani 1 1 d . . .
H44 H 0.5709 0.6241 0.5629 0.030 Uiso 1 1 calc R . .
C45 C 0.51280(14) 0.66130(15) 0.44456(15) 0.0207(5) Uani 1 1 d . . .
H45 H 0.5535 0.6532 0.4279 0.025 Uiso 1 1 calc R . .
C46 C 0.44317(13) 0.69096(14) 0.38956(14) 0.0166(4) Uani 1 1 d . . .
H46 H 0.4367 0.7039 0.3354 0.020 Uiso 1 1 calc R . .
C51 C 0.27276(12) 0.64606(13) 0.26287(13) 0.0133(4) Uani 1 1 d . . .
C52 C 0.29419(13) 0.56630(13) 0.29695(15) 0.0164(4) Uani 1 1 d . . .
H52 H 0.3197 0.5600 0.3544 0.020 Uiso 1 1 calc R . .
C53 C 0.27791(14) 0.49613(14) 0.24633(15) 0.0195(4) Uani 1 1 d . . .
H53 H 0.2925 0.4422 0.2694 0.023 Uiso 1 1 calc R . .
C54 C 0.24032(14) 0.50511(14) 0.16224(16) 0.0208(5) Uani 1 1 d . . .
H54 H 0.2301 0.4574 0.1279 0.025 Uiso 1 1 calc R . .
C55 C 0.21782(14) 0.58397(14) 0.12863(15) 0.0193(4) Uani 1 1 d . . .
H55 H 0.1913 0.5900 0.0713 0.023 Uiso 1 1 calc R . .
C56 C 0.23408(13) 0.65431(14) 0.17880(14) 0.0159(4) Uani 1 1 d . . .
H56 H 0.2187 0.7081 0.1555 0.019 Uiso 1 1 calc R . .
P60 P 0.30921(3) 1.00412(3) 0.21930(3) 0.01086(9) Uani 1 1 d . . .
C61 C 0.25080(12) 1.08361(13) 0.24137(14) 0.0137(4) Uani 1 1 d . . .
C62 C 0.18034(13) 1.10434(15) 0.18017(15) 0.0191(4) Uani 1 1 d . . .
H62 H 0.1653 1.0802 0.1276 0.023 Uiso 1 1 calc R . .
C63 C 0.13178(14) 1.16013(17) 0.19541(18) 0.0264(5) Uani 1 1 d . . .
H63 H 0.0837 1.1730 0.1533 0.032 Uiso 1 1 calc R . .
C64 C 0.15285(15) 1.19701(16) 0.27125(17) 0.0252(5) Uani 1 1 d . . .
H64 H 0.1202 1.2364 0.2808 0.030 Uiso 1 1 calc R . .
C65 C 0.22205(15) 1.17591(15) 0.33323(16) 0.0226(5) Uani 1 1 d . . .
H65 H 0.2366 1.2005 0.3856 0.027 Uiso 1 1 calc R . .
C66 C 0.27047(14) 1.11887(14) 0.31918(15) 0.0184(4) Uani 1 1 d . . .
H66 H 0.3171 1.1037 0.3625 0.022 Uiso 1 1 calc R . .
C71 C 0.40754(12) 1.04276(13) 0.25477(13) 0.0138(4) Uani 1 1 d . . .
C72 C 0.44980(13) 1.01274(14) 0.21210(15) 0.0186(4) Uani 1 1 d . . .
H72 H 0.4256 0.9784 0.1655 0.022 Uiso 1 1 calc R . .
C73 C 0.52658(14) 1.03233(16) 0.23677(17) 0.0243(5) Uani 1 1 d . . .
H73 H 0.5545 1.0107 0.2077 0.029 Uiso 1 1 calc R . .
C74 C 0.56235(14) 1.08373(17) 0.30418(17) 0.0262(5) Uani 1 1 d . . .
H74 H 0.6145 1.0980 0.3208 0.031 Uiso 1 1 calc R . .
C75 C 0.52155(15) 1.11372(16) 0.34653(16) 0.0255(5) Uani 1 1 d . . .
H75 H 0.5459 1.1491 0.3923 0.031 Uiso 1 1 calc R . .
C76 C 0.44468(14) 1.09287(15) 0.32309(14) 0.0188(4) Uani 1 1 d . . .
H76 H 0.4177 1.1129 0.3538 0.023 Uiso 1 1 calc R . .
C81 C 0.27901(12) 1.01677(13) 0.10871(13) 0.0133(4) Uani 1 1 d . . .
C82 C 0.24087(13) 0.95493(14) 0.05215(14) 0.0161(4) Uani 1 1 d . . .
H82 H 0.2295 0.9029 0.0702 0.019 Uiso 1 1 calc R . .
C83 C 0.21937(14) 0.96941(15) -0.03114(14) 0.0192(4) Uani 1 1 d . . .
H83 H 0.1933 0.9272 -0.0695 0.023 Uiso 1 1 calc R . .
C84 C 0.23589(14) 1.04519(15) -0.05808(14) 0.0207(5) Uani 1 1 d . . .
H84 H 0.2212 1.0547 -0.1147 0.025 Uiso 1 1 calc R . .
C85 C 0.27383(15) 1.10705(15) -0.00229(14) 0.0199(4) Uani 1 1 d . . .
H85 H 0.2850 1.1590 -0.0208 0.024 Uiso 1 1 calc R . .
C86 C 0.29558(13) 1.09308(14) 0.08091(14) 0.0169(4) Uani 1 1 d . . .
H86 H 0.3218 1.1355 0.1190 0.020 Uiso 1 1 calc R . .

loop_
_atom_site_aniso_label
_atom_site_aniso_U_11
_atom_site_aniso_U_22
_atom_site_aniso_U_33
_atom_site_aniso_U_23
_atom_site_aniso_U_13
_atom_site_aniso_U_12
Os 0.00990(4) 0.00860(4) 0.00965(4) -0.00012(3) 0.00418(3) -0.00011(3)
Br1 0.01201(9) 0.01529(9) 0.01568(10) -0.00035(7) 0.00399(8) -0.00028(7)
Br2 0.01494(9) 0.01381(9) 0.01259(9) -0.00067(7) 0.00693(7) 0.00061(7)
N1 0.0131(8) 0.0113(8) 0.0127(8) 0.0008(6) 0.0056(7) -0.0004(6)
C2 0.0146(9) 0.0141(9) 0.0129(9) -0.0018(7) 0.0045(8) -0.0005(7)
C3 0.0161(10) 0.0142(9) 0.0125(9) -0.0027(7) 0.0061(8) 0.0003(8)
N4 0.0123(8) 0.0124(8) 0.0144(8) -0.0007(6) 0.0069(7) 0.0002(6)
N5 0.0128(8) 0.0177(9) 0.0162(9) -0.0014(7) 0.0076(7) 0.0018(7)
C6 0.0195(10) 0.0158(10) 0.0182(10) 0.0051(8) 0.0121(9) 0.0042(8)
C7 0.0193(11) 0.0261(12) 0.0227(12) 0.0060(9) 0.0130(10) 0.0065(9)
C8 0.0219(15) 0.036(2) 0.030(2) -0.0034(15) 0.0133(15) 0.0059(16)
C9 0.0223(16) 0.048(3) 0.035(2) -0.0021(18) 0.0078(16) 0.0099(19)
C10 0.0239(14) 0.070(2) 0.049(2) 0.0114(18) 0.0189(14) 0.0138(15)
C11 0.034(2) 0.108(5) 0.047(3) 0.010(3) 0.029(2) 0.022(3)
C12 0.031(2) 0.089(4) 0.032(2) 0.007(3) 0.0182(17) 0.023(3)
C7' 0.0193(11) 0.0261(12) 0.0227(12) 0.0060(9) 0.0130(10) 0.0065(9)
C8' 0.0219(15) 0.036(2) 0.030(2) -0.0034(15) 0.0133(15) 0.0059(16)
C9' 0.0223(16) 0.048(3) 0.035(2) -0.0021(18) 0.0078(16) 0.0099(19)
C10' 0.0239(14) 0.070(2) 0.049(2) 0.0114(18) 0.0189(14) 0.0138(15)
C11' 0.034(2) 0.108(5) 0.047(3) 0.010(3) 0.029(2) 0.022(3)
C12' 0.031(2) 0.089(4) 0.032(2) 0.007(3) 0.0182(17) 0.023(3)
O13 0.0251(9) 0.0305(9) 0.0185(8) -0.0033(7) 0.0114(7) 0.0052(7)
N14 0.0108(8) 0.0175(8) 0.0128(8) -0.0007(7) 0.0042(7) 0.0017(7)
C15 0.0130(9) 0.0128(9) 0.0171(10) -0.0014(7) 0.0047(8) -0.0018(7)
C16 0.0142(10) 0.0133(9) 0.0198(11) 0.0010(8) 0.0062(8) 0.0008(8)
C17 0.0151(10) 0.0171(10) 0.0246(12) 0.0017(9) 0.0060(9) -0.0002(8)
C18 0.0128(10) 0.0178(11) 0.0378(14) 0.0057(10) 0.0083(10) 0.0017(8)
C19 0.0217(11) 0.0111(9) 0.0414(15) 0.0019(9) 0.0191(11) 0.0020(8)
C20 0.0244(12) 0.0193(11) 0.0294(13) -0.0024(9) 0.0162(10) 0.0004(9)
C21 0.0165(10) 0.0238(11) 0.0222(12) -0.0037(9) 0.0096(9) 0.0010(9)
O22 0.0168(8) 0.0335(10) 0.0167(8) -0.0076(7) 0.0023(7) 0.0020(7)
P30 0.0123(2) 0.0096(2) 0.0111(2) -0.00015(17) 0.00513(19) -0.00034(18)
C31 0.0157(9) 0.0090(8) 0.0148(10) 0.0017(7) 0.0071(8) 0.0002(7)
C32 0.0189(10) 0.0138(9) 0.0176(10) -0.0016(8) 0.0086(9) -0.0021(8)
C33 0.0254(12) 0.0213(11) 0.0212(11) -0.0003(9) 0.0152(10) 0.0000(9)
C34 0.0191(11) 0.0329(13) 0.0279(13) 0.0016(10) 0.0154(10) -0.0002(10)
C35 0.0144(10) 0.0332(13) 0.0230(12) 0.0014(10) 0.0072(9) -0.0031(9)
C36 0.0159(10) 0.0211(11) 0.0157(10) 0.0015(8) 0.0071(8) -0.0012(8)
C41 0.0141(9) 0.0098(8) 0.0148(10) 0.0011(7) 0.0051(8) 0.0006(7)
C42 0.0188(11) 0.0221(11) 0.0160(10) 0.0028(8) 0.0071(9) 0.0021(9)
C43 0.0228(12) 0.0334(13) 0.0155(11) 0.0076(10) 0.0058(9) 0.0050(10)
C44 0.0184(11) 0.0309(13) 0.0207(12) 0.0056(10) 0.0034(9) 0.0058(10)
C45 0.0170(10) 0.0229(11) 0.0235(12) 0.0038(9) 0.0094(9) 0.0044(9)
C46 0.0181(10) 0.0150(10) 0.0172(10) 0.0016(8) 0.0077(9) 0.0010(8)
C51 0.0141(9) 0.0120(9) 0.0154(10) -0.0018(7) 0.0079(8) -0.0018(7)
C52 0.0176(10) 0.0118(9) 0.0203(11) -0.0007(8) 0.0079(9) -0.0007(8)
C53 0.0214(11) 0.0106(9) 0.0268(12) -0.0015(8) 0.0102(10) 0.0001(8)
C54 0.0248(12) 0.0143(10) 0.0262(12) -0.0065(9) 0.0132(10) -0.0016(9)
C55 0.0240(11) 0.0174(10) 0.0170(10) -0.0046(8) 0.0088(9) -0.0024(9)
C56 0.0188(10) 0.0137(9) 0.0156(10) -0.0006(8) 0.0071(8) -0.0002(8)
P60 0.0121(2) 0.0095(2) 0.0111(2) -0.00026(17) 0.00486(19) -0.00023(18)
C61 0.0157(9) 0.0107(9) 0.0174(10) 0.0002(7) 0.0093(8) 0.0002(7)
C62 0.0150(10) 0.0189(10) 0.0222(11) -0.0023(9) 0.0061(9) 0.0008(8)
C63 0.0145(11) 0.0284(13) 0.0353(15) -0.0017(11) 0.0089(10) 0.0045(9)
C64 0.0249(12) 0.0208(11) 0.0362(14) -0.0021(10) 0.0188(11) 0.0050(9)
C65 0.0323(13) 0.0178(10) 0.0228(12) -0.0017(9) 0.0163(10) 0.0049(9)
C66 0.0242(11) 0.0148(10) 0.0179(11) 0.0008(8) 0.0104(9) 0.0024(8)
C71 0.0138(9) 0.0110(9) 0.0163(10) 0.0035(7) 0.0057(8) -0.0003(7)
C72 0.0183(11) 0.0145(10) 0.0249(12) -0.0006(8) 0.0108(9) -0.0011(8)
C73 0.0184(11) 0.0235(12) 0.0344(14) 0.0043(10) 0.0141(10) -0.0006(9)
C74 0.0147(11) 0.0276(13) 0.0326(14) 0.0083(10) 0.0055(10) -0.0059(9)
C75 0.0226(12) 0.0241(12) 0.0229(12) 0.0017(9) 0.0021(10) -0.0105(10)
C76 0.0198(11) 0.0205(11) 0.0155(10) -0.0008(8) 0.0063(9) -0.0057(9)
C81 0.0149(9) 0.0132(9) 0.0120(9) 0.0010(7) 0.0055(8) 0.0023(7)
C82 0.0175(10) 0.0130(9) 0.0165(10) -0.0006(8) 0.0054(8) 0.0007(8)
C83 0.0235(11) 0.0179(10) 0.0138(10) -0.0030(8) 0.0050(9) 0.0023(9)
C84 0.0261(12) 0.0224(11) 0.0131(10) 0.0019(8) 0.0074(9) 0.0052(9)
C85 0.0277(12) 0.0164(10) 0.0172(11) 0.0037(8) 0.0106(9) 0.0017(9)
C86 0.0211(11) 0.0136(9) 0.0160(10) -0.0004(8) 0.0076(9) -0.0001(8)

loop_
_atom_type_symbol
_atom_type_description
_atom_type_scat_dispersion_real
_atom_type_scat_dispersion_imag
_atom_type_scat_source
C C 0.0033 0.0016 'International Tables Vol C Tables 4.2.6.8 and 6.1.1.4'
H H 0.0000 0.0000 'International Tables Vol C Tables 4.2.6.8 and 6.1.1.4'
N N 0.0061 0.0033 'International Tables Vol C Tables 4.2.6.8 and 6.1.1.4'
O O 0.0106 0.0060 'International Tables Vol C Tables 4.2.6.8 and 6.1.1.4'
P P 0.1023 0.0942 'International Tables Vol C Tables 4.2.6.8 and 6.1.1.4'
Br Br -0.2901 2.4595 'International Tables Vol C Tables 4.2.6.8 and 6.1.1.4'
Os Os -1.2165 7.6030 'International Tables Vol C Tables 4.2.6.8 and 6.1.1.4'

loop_
_exptl_crystal_face_index_h
_exptl_crystal_face_index_k
_exptl_crystal_face_index_l
_exptl_crystal_face_perp_dist
1.00 0.00 0.00 0.0400
-3.00 1.00 -1.00 0.0900
1.00 -1.00 -1.00 0.0650
-1.00 0.00 1.00 0.1050
-1.00 -1.00 1.00 0.1400
1.00 1.00 -1.00 0.0700
-4.00 -1.00 1.00 0.1200
1.00 -2.00 2.00 0.1100
-1.00 2.00 1.00 0.1900
0.00 -1.00 0.00 0.1300

loop_
_geom_angle_atom_site_label_1
_geom_angle_atom_site_label_2
_geom_angle_atom_site_label_3
_geom_angle
N1 Os N4 76.80(7)
N1 Os P60 90.96(5)
N4 Os P60 92.63(5)
N1 Os P30 92.20(5)
N4 Os P30 89.51(5)
P60 Os P30 176.518(19)
N1 Os Br1 170.48(5)
N4 Os Br1 93.74(5)
P60 Os Br1 88.335(16)
P30 Os Br1 88.784(15)
N1 Os Br2 94.48(5)
N4 Os Br2 171.26(5)
P60 Os Br2 88.178(15)
P30 Os Br2 90.122(15)
Br1 Os Br2 94.987(15)
C2 N1 N14 122.03(18)
C2 N1 Os 117.50(15)
N14 N1 Os 120.45(14)
N1 C2 C3 114.15(19)
N4 C3 C2 113.82(19)
C3 N4 N5 122.48(18)
C3 N4 Os 117.62(14)
N5 N4 Os 119.90(14)
C6 N5 N4 128.62(19)
O13 C6 N5 124.1(2)
O13 C6 C7' 120.9(3)
N5 C6 C7' 115.1(3)
O13 C6 C7 123.7(2)
N5 C6 C7 112.3(2)
C7' C6 C7 2.9(3)
C8 C7 C12 120.0
C8 C7 C6 123.8(2)
C12 C7 C6 116.2(2)
C9 C8 C7 120.0
C8 C9 C10 120.0
C9 C10 C11 120.0
C10 C11 C12 120.0
C11 C12 C7 120.0
C8' C7' C12' 120.0
C8' C7' C6 122.5(4)
C12' C7' C6 117.5(4)
C7' C8' C9' 120.0
C10' C9' C8' 120.0
C9' C10' C11' 120.0
C10' C11' C12' 120.0
C11' C12' C7' 120.0
C15 N14 N1 129.13(19)
O22 C15 N14 123.6(2)
O22 C15 C16 122.7(2)
N14 C15 C16 113.70(19)
C17 C16 C21 119.1(2)
C17 C16 C15 116.5(2)
C21 C16 C15 124.4(2)
C18 C17 C16 120.4(2)
C19 C18 C17 120.4(2)
C18 C19 C20 119.5(2)
C19 C20 C21 120.5(2)
C20 C21 C16 120.0(2)
C31 P30 C51 101.54(10)
C31 P30 C41 108.62(10)
C51 P30 C41 99.86(10)
C31 P30 Os 112.41(7)
C51 P30 Os 119.68(7)
C41 P30 Os 113.32(7)
C36 C31 C32 118.4(2)
C36 C31 P30 118.22(16)
C32 C31 P30 123.22(17)
C33 C32 C31 120.2(2)
C34 C33 C32 120.7(2)
C35 C34 C33 119.7(2)
C34 C35 C36 120.2(2)
C35 C36 C31 120.7(2)
C42 C41 C46 118.9(2)
C42 C41 P30 126.98(17)
C46 C41 P30 114.06(16)
C41 C42 C43 119.8(2)
C44 C43 C42 120.9(2)
C43 C44 C45 119.8(2)
C46 C45 C44 119.8(2)
C45 C46 C41 120.8(2)
C56 C51 C52 119.5(2)
C56 C51 P30 121.10(16)
C52 C51 P30 119.37(17)
C53 C52 C51 119.9(2)
C54 C53 C52 120.2(2)
C55 C54 C53 119.9(2)
C54 C55 C56 120.2(2)
C51 C56 C55 120.3(2)
C81 P60 C71 99.81(10)
C81 P60 C61 101.55(10)
C71 P60 C61 108.78(10)
C81 P60 Os 121.82(7)
C71 P60 Os 111.43(7)
C61 P60 Os 112.15(7)
C62 C61 C66 118.2(2)
C62 C61 P60 118.46(17)
C66 C61 P60 123.09(17)
C63 C62 C61 120.7(2)
C64 C63 C62 120.7(2)
C63 C64 C65 119.3(2)
C64 C65 C66 120.5(2)
C65 C66 C61 120.5(2)
C76 C71 C72 118.1(2)
C76 C71 P60 125.97(17)
C72 C71 P60 115.69(17)
C73 C72 C71 121.2(2)
C72 C73 C74 119.9(2)
C75 C74 C73 119.5(2)
C74 C75 C76 121.0(2)
C71 C76 C75 120.3(2)
C82 C81 C86 119.2(2)
C82 C81 P60 123.42(16)
C86 C81 P60 117.41(16)
C81 C82 C83 120.1(2)
C84 C83 C82 120.3(2)
C85 C84 C83 120.0(2)
C84 C85 C86 120.0(2)
C85 C86 C81 120.4(2)

loop_
_geom_bond_atom_site_label_1
_geom_bond_atom_site_label_2
_geom_bond_distance
Os N1 2.0112(19)
Os N4 2.0146(18)
Os P60 2.3825(5)
Os P30 2.3900(5)
Os Br1 2.5838(5)
Os Br2 2.5846(4)
N1 C2 1.329(3)
N1 N14 1.374(2)
C2 C3 1.421(3)
C3 N4 1.328(3)
N4 N5 1.378(2)
N5 C6 1.373(3)
C6 O13 1.224(3)
C6 C7' 1.484(4)
C6 C7 1.512(3)
C7 C8 1.3900
C7 C12 1.3900
C8 C9 1.3900
C9 C10 1.3900
C10 C11 1.3900
C11 C12 1.3900
C7' C8' 1.3900
C7' C12' 1.3900
C8' C9' 1.3900
C9' C10' 1.3900
C10' C11' 1.3900
C11' C12' 1.3900
N14 C15 1.368(3)
C15 O22 1.227(3)
C15 C16 1.507(3)
C16 C17 1.393(3)
C16 C21 1.396(3)
C17 C18 1.390(3)
C18 C19 1.386(4)
C19 C20 1.386(4)
C20 C21 1.395(3)
P30 C31 1.831(2)
P30 C51 1.835(2)
P30 C41 1.837(2)
C31 C36 1.403(3)
C31 C32 1.406(3)
C32 C33 1.389(3)
C33 C34 1.388(4)
C34 C35 1.386(4)
C35 C36 1.393(3)
C41 C42 1.397(3)
C41 C46 1.412(3)
C42 C43 1.398(3)
C43 C44 1.383(4)
C44 C45 1.398(4)
C45 C46 1.386(3)
C51 C56 1.392(3)
C51 C52 1.403(3)
C52 C53 1.398(3)
C53 C54 1.392(4)
C54 C55 1.390(3)
C55 C56 1.395(3)
P60 C81 1.838(2)
P60 C71 1.839(2)
P60 C61 1.840(2)
C61 C62 1.395(3)
C61 C66 1.407(3)
C62 C63 1.394(3)
C63 C64 1.384(4)
C64 C65 1.387(4)
C65 C66 1.395(3)
C71 C76 1.396(3)
C71 C72 1.404(3)
C72 C73 1.393(3)
C73 C74 1.393(4)
C74 C75 1.377(4)
C75 C76 1.401(3)
C81 C82 1.395(3)
C81 C86 1.403(3)
C82 C83 1.398(3)
C83 C84 1.388(3)
C84 C85 1.387(3)
C85 C86 1.395(3)

loop_
_platon_squeeze_void_nr
_platon_squeeze_void_average_x
_platon_squeeze_void_average_y
_platon_squeeze_void_average_z
_platon_squeeze_void_volume
_platon_squeeze_void_count_electrons
_platon_squeeze_void_content
1 0.000 0.000 0.000 280 35 'hexane, dichloromethane'
2 0.000 0.500 0.500 280 35 'hexane, dichloromethane '
